data_4107660
loop_
_publ_author_name
'Petteri Elsner'
'Luca Bernardi'
'Giorgio Dela Salla'
'Jacob Overgaard'
'Karl Anker J\/orgensen'

_publ_contact_author 'Overgaard, Jacob'
_publ_contact_author_email jacobo@chem.au.dk
_publ_section_title
;
 Organocatalytic Asymmetric Conjugate Addition to Allenic Esters and
 Ketones
;
_journal_name_full 'Journal of the American Chemical Society'
_journal_page_first 4897
_journal_page_last 4905
_journal_paper_doi 10.1021/ja710689c
_journal_volume 130
_journal_year 2008
_chemical_absolute_configuration rm
_chemical_compound_source 'synthesis as described'
_chemical_formula_moiety 'C15 H22 O4'
_chemical_formula_sum 'C15 H22 O4'
_chemical_formula_weight 266.33
_chemical_name_systematic
;
 ?
;
_space_group_IT_number 4
_symmetry_cell_setting monoclinic
_symmetry_Int_Tables_number 4
_symmetry_space_group_name_Hall 'P 2yb'
_symmetry_space_group_name_H-M 'P 1 21 1'
_atom_sites_solution_hydrogens geom
_atom_sites_solution_primary direct
_atom_sites_solution_secondary difmap
_audit_creation_date 2007-08-20T11:10:39-00:00
_audit_creation_method 'WinGX routine CIF_UPDATE'
_cell_angle_alpha 90
_cell_angle_beta 94.280(2)
_cell_angle_gamma 90
_cell_formula_units_Z 2
_cell_length_a 6.4832(4)
_cell_length_b 10.6951(7)
_cell_length_c 10.6979(5)
_cell_measurement_reflns_used 3722
_cell_measurement_temperature 100(2)
_cell_measurement_theta_max 22.98
_cell_measurement_theta_min 2.69
_cell_measurement_wavelength 0.71073
_cell_volume 739.71(8)
_computing_cell_refinement 'Saint+ (Bruker-Nonius, 2006)'
_computing_data_collection 'Apex2 (Bruker-Nonius, 2006)'
_computing_data_reduction 'Saint+ (Bruker-Nonius, 2006)'
_computing_molecular_graphics 'Ortep-3 for Windows (Farrugia, 1997)'
_computing_publication_material 'WinGX publication routines (Farrugia, 1999)'
_computing_structure_refinement 'SHELXL-97 (Sheldrick, 1997)'
_computing_structure_solution 'SHELXS-97 (Sheldrick, 1997)'
_diffrn_ambient_temperature 100(2)
_diffrn_detector_area_resol_mean 0.0833
_diffrn_measured_fraction_theta_full 0.969
_diffrn_measured_fraction_theta_max 0.969
_diffrn_measurement_device_type 'Bruker X8 APEX-II diffractometer'
_diffrn_measurement_method '\f-scans and \w-scans'
_diffrn_radiation_monochromator graphite
_diffrn_radiation_probe x-ray
_diffrn_radiation_type MoK\a
_diffrn_radiation_wavelength 0.71073
_diffrn_reflns_av_R_equivalents 0.0341
_diffrn_reflns_av_unetI/netI 0.0202
_diffrn_reflns_limit_h_max 7
_diffrn_reflns_limit_h_min -7
_diffrn_reflns_limit_k_max 11
_diffrn_reflns_limit_k_min -11
_diffrn_reflns_limit_l_max 11
_diffrn_reflns_limit_l_min -11
_diffrn_reflns_number 9362
_diffrn_reflns_theta_full 23.22
_diffrn_reflns_theta_max 23.22
_diffrn_reflns_theta_min 1.91
_diffrn_source 'fine-focus sealed tube'
_diffrn_standards_number 0
_exptl_absorpt_coefficient_mu 0.086
_exptl_absorpt_correction_type none
_exptl_crystal_colour colorless
_exptl_crystal_density_diffrn 1.196
_exptl_crystal_description block
_exptl_crystal_F_000 288
_exptl_crystal_size_max 0.25
_exptl_crystal_size_mid 0.18
_exptl_crystal_size_min 0.11
_refine_diff_density_max 0.128
_refine_diff_density_min -0.152
_refine_diff_density_rms 0.029
_refine_ls_abs_structure_details 'Flack H D (1983), Acta Cryst. A39, 876-881'
_refine_ls_abs_structure_Flack -0.4(12)
_refine_ls_extinction_method none
_refine_ls_goodness_of_fit_ref 1.081
_refine_ls_hydrogen_treatment constr
_refine_ls_matrix_type full
_refine_ls_number_parameters 176
_refine_ls_number_reflns 1086
_refine_ls_number_restraints 1
_refine_ls_restrained_S_all 1.08
_refine_ls_R_factor_all 0.0272
_refine_ls_R_factor_gt 0.0245
_refine_ls_shift/su_max 0
_refine_ls_shift/su_mean 0
_refine_ls_structure_factor_coef Fsqd
_refine_ls_weighting_details 'calc w=1/[\s^2^(Fo^2^)+(0.0345P)^2^+0.0806P] where P=(Fo^2^+2Fc^2^)/3'
_refine_ls_weighting_scheme calc
_refine_ls_wR_factor_gt 0.0586
_refine_ls_wR_factor_ref 0.06
_reflns_number_gt 1020
_reflns_number_total 1086
_reflns_threshold_expression >2sigma(I)
_cod_data_source_file ja710689c-file003.cif
_cod_data_source_block 07jo0039_0m
_cod_original_cell_volume 739.71(7)
_cod_database_code 4107660

loop_
_symmetry_equiv_pos_as_xyz
'x, y, z'
'-x, y+1/2, -z'

loop_
_atom_site_label
_atom_site_type_symbol
_atom_site_fract_x
_atom_site_fract_y
_atom_site_fract_z
_atom_site_U_iso_or_equiv
_atom_site_adp_type
_atom_site_occupancy
_atom_site_symmetry_multiplicity
_atom_site_calc_flag
_atom_site_refinement_flags
C1 C 0.5651(3) 0.5848(3) 1.00059(17) 0.0189(5) Uani 1 1 d .
C2 C 0.6051(3) 0.4703(2) 0.9322(2) 0.0199(6) Uani 1 1 d .
H2 H 0.5364 0.3956 0.9536 0.024 Uiso 1 1 calc R
C3 C 0.7344(3) 0.4663(2) 0.84084(19) 0.0178(6) Uani 1 1 d .
C4 C 0.8246(3) 0.5878(2) 0.79678(16) 0.0166(5) Uani 1 1 d .
C5 C 1.0364(3) 0.6148(2) 0.86824(19) 0.0196(6) Uani 1 1 d .
H5A H 1.0228 0.6065 0.9594 0.024 Uiso 1 1 calc R
H5B H 1.1382 0.5519 0.8441 0.024 Uiso 1 1 calc R
C6 C 1.1159(3) 0.7451(2) 0.8406(2) 0.0229(6) Uani 1 1 d .
H6A H 1.1476 0.7495 0.7516 0.027 Uiso 1 1 calc R
H6B H 1.2459 0.7604 0.8929 0.027 Uiso 1 1 calc R
C7 C 0.9599(3) 0.8467(2) 0.8664(2) 0.0218(5) Uani 1 1 d .
H7A H 1.0139 0.929 0.8419 0.026 Uiso 1 1 calc R
H7B H 0.94 0.8492 0.9572 0.026 Uiso 1 1 calc R
C8 C 0.7532(4) 0.8219(2) 0.7933(2) 0.0190(6) Uani 1 1 d .
H8A H 0.6516 0.8855 0.8162 0.023 Uiso 1 1 calc R
H8B H 0.7702 0.8299 0.7025 0.023 Uiso 1 1 calc R
C9 C 0.6712(3) 0.6935(2) 0.81975(19) 0.0165(5) Uani 1 1 d .
H9 H 0.5402 0.6792 0.7663 0.02 Uiso 1 1 calc R
C10 C 0.8513(3) 0.5784(2) 0.65541(17) 0.0181(5) Uani 1 1 d .
C11 C 0.8008(4) 0.3454(2) 0.7854(2) 0.0265(6) Uani 1 1 d .
H11A H 0.7386 0.2755 0.8283 0.04 Uiso 1 1 calc R
H11B H 0.9519 0.3387 0.7957 0.04 Uiso 1 1 calc R
H11C H 0.7553 0.3432 0.696 0.04 Uiso 1 1 calc R
C12 C 0.6434(3) 0.5814(3) 0.45179(15) 0.0200(5) Uani 1 1 d .
C13 C 0.4111(3) 0.5893(3) 0.42598(18) 0.0239(5) Uani 1 1 d .
H13A H 0.3604 0.6665 0.4624 0.036 Uiso 1 1 calc R
H13B H 0.3462 0.5171 0.4636 0.036 Uiso 1 1 calc R
H13C H 0.3763 0.5894 0.3353 0.036 Uiso 1 1 calc R
C14 C 0.7255(4) 0.4594(2) 0.4038(2) 0.0282(6) Uani 1 1 d .
H14A H 0.6568 0.3893 0.4426 0.042 Uiso 1 1 calc R
H14B H 0.8749 0.4546 0.425 0.042 Uiso 1 1 calc R
H14C H 0.6978 0.4554 0.3125 0.042 Uiso 1 1 calc R
C15 C 0.7498(4) 0.6950(3) 0.4009(2) 0.0344(7) Uani 1 1 d .
H15A H 0.9 0.6862 0.4166 0.052 Uiso 1 1 calc R
H15B H 0.7038 0.7705 0.4427 0.052 Uiso 1 1 calc R
H15C H 0.7143 0.7018 0.3105 0.052 Uiso 1 1 calc R
O1 O 0.4905(2) 0.58759(18) 1.10132(12) 0.0278(4) Uani 1 1 d .
O2 O 0.6258(2) 0.69405(14) 0.95121(13) 0.0174(4) Uani 1 1 d .
O3 O 1.0144(2) 0.56427(17) 0.61087(12) 0.0286(4) Uani 1 1 d .
O4 O 0.66647(18) 0.58431(16) 0.59109(11) 0.0186(3) Uani 1 1 d .

loop_
_atom_site_aniso_label
_atom_site_aniso_U_11
_atom_site_aniso_U_22
_atom_site_aniso_U_33
_atom_site_aniso_U_23
_atom_site_aniso_U_13
_atom_site_aniso_U_12
C1 0.0170(10) 0.0254(13) 0.0141(10) 0.0037(13) -0.0005(9) 0.0012(13)
C2 0.0199(12) 0.0177(14) 0.0219(12) 0.0028(10) -0.0007(11) -0.0025(11)
C3 0.0177(12) 0.0193(14) 0.0157(11) -0.0003(10) -0.0030(10) -0.0009(10)
C4 0.0159(10) 0.0190(12) 0.0150(9) -0.0007(11) 0.0016(8) -0.0001(12)
C5 0.0161(11) 0.0237(16) 0.0188(11) 0.0005(9) 0.0001(9) 0.0032(10)
C6 0.0172(12) 0.0269(15) 0.0244(12) -0.0020(10) -0.0001(9) -0.0032(10)
C7 0.0259(12) 0.0169(13) 0.0229(11) -0.0006(10) 0.0045(10) -0.0039(11)
C8 0.0227(13) 0.0203(14) 0.0147(11) 0.0004(9) 0.0048(10) 0.0044(10)
C9 0.0186(12) 0.0213(13) 0.0096(11) 0.0010(10) 0.0021(9) 0.0032(11)
C10 0.0175(11) 0.0175(12) 0.0196(10) 0.0012(12) 0.0028(9) -0.0014(13)
C11 0.0342(14) 0.0188(14) 0.0269(13) -0.0019(11) 0.0052(11) 0.0002(12)
C12 0.0272(11) 0.0233(12) 0.0099(9) 0.0010(12) 0.0030(8) -0.0014(13)
C13 0.0293(11) 0.0273(13) 0.0148(10) -0.0028(12) -0.0013(9) 0.0024(13)
C14 0.0315(14) 0.0330(17) 0.0201(13) -0.0059(11) 0.0017(11) 0.0075(13)
C15 0.0466(17) 0.0365(17) 0.0198(14) 0.0064(12) 0.0012(12) -0.0092(15)
O1 0.0363(8) 0.0307(9) 0.0178(8) 0.0015(9) 0.0118(6) -0.0001(9)
O2 0.0221(8) 0.0188(9) 0.0117(8) 0.0004(7) 0.0046(6) 0.0008(7)
O3 0.0195(8) 0.0451(12) 0.0222(8) -0.0046(9) 0.0071(6) 0.0006(8)
O4 0.0188(7) 0.0247(8) 0.0123(6) -0.0008(8) 0.0018(5) 0.0008(8)

loop_
_atom_type_symbol
_atom_type_description
_atom_type_scat_dispersion_real
_atom_type_scat_dispersion_imag
_atom_type_scat_source
C C 0.0033 0.0016 'International Tables Vol C Tables 4.2.6.8 and 6.1.1.4'
H H 0 0 'International Tables Vol C Tables 4.2.6.8 and 6.1.1.4'
O O 0.0106 0.006 'International Tables Vol C Tables 4.2.6.8 and 6.1.1.4'

loop_
_geom_angle_atom_site_label_1
_geom_angle_atom_site_label_2
_geom_angle_atom_site_label_3
_geom_angle
O1 C1 O2 118.2(2)
O1 C1 C2 124.3(2)
O2 C1 C2 117.48(16)
C3 C2 C1 122.6(2)
C3 C2 H2 118.7
C1 C2 H2 118.7
C2 C3 C11 122.1(2)
C2 C3 C4 118.6(2)
C11 C3 C4 119.21(18)
C3 C4 C9 108.19(15)
C3 C4 C10 108.91(19)
C9 C4 C10 109.09(17)
C3 C4 C5 110.78(17)
C9 C4 C5 110.17(19)
C10 C4 C5 109.67(15)
C6 C5 C4 112.03(17)
C6 C5 H5A 109.2
C4 C5 H5A 109.2
C6 C5 H5B 109.2
C4 C5 H5B 109.2
H5A C5 H5B 107.9
C5 C6 C7 112.26(17)
C5 C6 H6A 109.2
C7 C6 H6A 109.2
C5 C6 H6B 109.2
C7 C6 H6B 109.2
H6A C6 H6B 107.9
C6 C7 C8 110.72(18)
C6 C7 H7A 109.5
C8 C7 H7A 109.5
C6 C7 H7B 109.5
C8 C7 H7B 109.5
H7A C7 H7B 108.1
C9 C8 C7 111.78(19)
C9 C8 H8A 109.3
C7 C8 H8A 109.3
C9 C8 H8B 109.3
C7 C8 H8B 109.3
H8A C8 H8B 107.9
O2 C9 C8 106.07(17)
O2 C9 C4 109.68(16)
C8 C9 C4 113.52(18)
O2 C9 H9 109.2
C8 C9 H9 109.2
C4 C9 H9 109.2
O3 C10 O4 125.65(17)
O3 C10 C4 124.43(16)
O4 C10 C4 109.89(15)
C3 C11 H11A 109.5
C3 C11 H11B 109.5
H11A C11 H11B 109.5
C3 C11 H11C 109.5
H11A C11 H11C 109.5
H11B C11 H11C 109.5
O4 C12 C14 110.31(18)
O4 C12 C13 101.87(13)
C14 C12 C13 110.9(2)
O4 C12 C15 109.16(19)
C14 C12 C15 112.81(17)
C13 C12 C15 111.2(2)
C12 C13 H13A 109.5
C12 C13 H13B 109.5
H13A C13 H13B 109.5
C12 C13 H13C 109.5
H13A C13 H13C 109.5
H13B C13 H13C 109.5
C12 C14 H14A 109.5
C12 C14 H14B 109.5
H14A C14 H14B 109.5
C12 C14 H14C 109.5
H14A C14 H14C 109.5
H14B C14 H14C 109.5
C12 C15 H15A 109.5
C12 C15 H15B 109.5
H15A C15 H15B 109.5
C12 C15 H15C 109.5
H15A C15 H15C 109.5
H15B C15 H15C 109.5
C1 O2 C9 117.31(16)
C10 O4 C12 122.24(14)

loop_
_geom_bond_atom_site_label_1
_geom_bond_atom_site_label_2
_geom_bond_distance
C1 O1 1.214(2)
C1 O2 1.353(3)
C1 C2 1.460(4)
C2 C3 1.335(3)
C2 H2 0.95
C3 C11 1.499(4)
C3 C4 1.515(4)
C4 C9 1.537(3)
C4 C10 1.538(3)
C4 C5 1.548(3)
C5 C6 1.522(3)
C5 H5A 0.99
C5 H5B 0.99
C6 C7 1.524(3)
C6 H6A 0.99
C6 H6B 0.99
C7 C8 1.523(3)
C7 H7A 0.99
C7 H7B 0.99
C8 C9 1.507(3)
C8 H8A 0.99
C8 H8B 0.99
C9 O2 1.458(3)
C9 H9 1
C10 O3 1.201(2)
C10 O4 1.338(2)
C11 H11A 0.98
C11 H11B 0.98
C11 H11C 0.98
C12 O4 1.487(2)
C12 C14 1.512(4)
C12 C13 1.513(3)
C12 C15 1.518(4)
C13 H13A 0.98
C13 H13B 0.98
C13 H13C 0.98
C14 H14A 0.98
C14 H14B 0.98
C14 H14C 0.98
C15 H15A 0.98
C15 H15B 0.98
C15 H15C 0.98

loop_
_geom_torsion_atom_site_label_1
_geom_torsion_atom_site_label_2
_geom_torsion_atom_site_label_3
_geom_torsion_atom_site_label_4
_geom_torsion
O1 C1 C2 C3 -161.7(2)
O2 C1 C2 C3 14.6(3)
C1 C2 C3 C11 169.96(19)
C1 C2 C3 C4 -6.9(3)
C2 C3 C4 C9 -27.7(3)
C11 C3 C4 C9 155.33(18)
C2 C3 C4 C10 -146.15(19)
C11 C3 C4 C10 36.9(2)
C2 C3 C4 C5 93.2(2)
C11 C3 C4 C5 -83.8(2)
C3 C4 C5 C6 -171.38(17)
C9 C4 C5 C6 -51.7(2)
C10 C4 C5 C6 68.4(2)
C4 C5 C6 C7 54.6(2)
C5 C6 C7 C8 -55.4(2)
C6 C7 C8 C9 54.9(2)
C7 C8 C9 O2 65.9(2)
C7 C8 C9 C4 -54.6(2)
C3 C4 C9 O2 55.1(2)
C10 C4 C9 O2 173.40(16)
C5 C4 C9 O2 -66.2(2)
C3 C4 C9 C8 173.50(17)
C10 C4 C9 C8 -68.2(2)
C5 C4 C9 C8 52.3(2)
C3 C4 C10 O3 -105.1(3)
C9 C4 C10 O3 137.0(2)
C5 C4 C10 O3 16.3(3)
C3 C4 C10 O4 72.9(2)
C9 C4 C10 O4 -45.0(3)
C5 C4 C10 O4 -165.7(2)
O1 C1 O2 C9 -166.67(16)
C2 C1 O2 C9 16.9(2)
C8 C9 O2 C1 -174.81(16)
C4 C9 O2 C1 -51.8(2)
O3 C10 O4 C12 -3.8(4)
C4 C10 O4 C12 178.2(2)
C14 C12 O4 C10 61.8(3)
C13 C12 O4 C10 179.6(2)
C15 C12 O4 C10 -62.7(3)
